data_7119475
loop_
_publ_author_name
'Hu, Fei-Long'
'Wang, Hui-Fang'
'Guo, Dong'
'Zhang, Hui'
'Lang, Jian-Ping'
'Beves, Jonathon E.'

_publ_section_title
;
 Controlled formation of chiral networks and their reversible chiroptical
 switching behaviour by UV/microwave irradiation
;
_journal_issue 51
_journal_name_full 'Chemical Communications'
_journal_page_first 7990
_journal_page_last 7993
_journal_paper_doi 10.1039/c6cc03256g
_journal_volume 52
_journal_year 2016
_chemical_formula_sum 'C36 H26 Cd N2 O4'
_chemical_formula_weight 662.99
_space_group_IT_number 96
_symmetry_cell_setting tetragonal
_symmetry_space_group_name_Hall 'P 4nw 2abw'
_symmetry_space_group_name_H-M 'P 43 21 2'
_atom_sites_solution_hydrogens geom
_atom_sites_solution_primary direct
_atom_sites_solution_secondary difmap
_audit_creation_method SHELXL-97
_audit_update_record
;
2015-10-05 deposited with the CCDC.
2016-05-27 downloaded from the CCDC.
;
_cell_angle_alpha 90.00
_cell_angle_beta 90.00
_cell_angle_gamma 90.00
_cell_formula_units_Z 8
_cell_length_a 14.4789(4)
_cell_length_b 14.4789(4)
_cell_length_c 29.007(2)
_cell_measurement_reflns_used 8388
_cell_measurement_temperature 273(2)
_cell_measurement_theta_max 23.35
_cell_measurement_theta_min 2.44
_cell_volume 6081.0(5)
_computing_cell_refinement 'Bruker SMART'
_computing_data_collection 'Bruker SMART'
_computing_data_reduction 'Bruker SHELXTL'
_computing_molecular_graphics 'Bruker SHELXTL'
_computing_publication_material 'Bruker SHELXTL'
_computing_structure_refinement 'SHELXL-97 (Sheldrick, 1997)'
_computing_structure_solution 'SHELXS-97 (Sheldrick, 1990)'
_diffrn_ambient_temperature 273(2)
_diffrn_measured_fraction_theta_full 0.998
_diffrn_measured_fraction_theta_max 0.998
_diffrn_measurement_device_type 'CCD area detector'
_diffrn_measurement_method 'phi and omega scans'
_diffrn_radiation_monochromator graphite
_diffrn_radiation_source 'fine-focus sealed tube'
_diffrn_radiation_type MoK\a
_diffrn_radiation_wavelength 0.71073
_diffrn_reflns_av_R_equivalents 0.0572
_diffrn_reflns_av_sigmaI/netI 0.0587
_diffrn_reflns_limit_h_max 17
_diffrn_reflns_limit_h_min -10
_diffrn_reflns_limit_k_max 16
_diffrn_reflns_limit_k_min -16
_diffrn_reflns_limit_l_max 34
_diffrn_reflns_limit_l_min -31
_diffrn_reflns_number 24969
_diffrn_reflns_theta_full 25.00
_diffrn_reflns_theta_max 25.00
_diffrn_reflns_theta_min 2.44
_exptl_absorpt_coefficient_mu 0.760
_exptl_absorpt_correction_T_max 0.8628
_exptl_absorpt_correction_T_min 0.8566
_exptl_absorpt_correction_type multi-scan
_exptl_absorpt_process_details sadabs
_exptl_crystal_colour yellow
_exptl_crystal_density_diffrn 1.448
_exptl_crystal_density_method 'not measured'
_exptl_crystal_description block
_exptl_crystal_F_000 2688
_exptl_crystal_size_max 0.21
_exptl_crystal_size_mid 0.20
_exptl_crystal_size_min 0.20
_refine_diff_density_max 0.784
_refine_diff_density_min -0.418
_refine_diff_density_rms 0.087
_refine_ls_abs_structure_details 'Flack H D (1983), Acta Cryst. A39, 876-881'
_refine_ls_abs_structure_Flack 0.11(7)
_refine_ls_extinction_method none
_refine_ls_goodness_of_fit_ref 1.108
_refine_ls_hydrogen_treatment constr
_refine_ls_matrix_type full
_refine_ls_number_parameters 394
_refine_ls_number_reflns 5358
_refine_ls_number_restraints 983
_refine_ls_restrained_S_all 1.071
_refine_ls_R_factor_all 0.0957
_refine_ls_R_factor_gt 0.0682
_refine_ls_shift/su_max 0.100
_refine_ls_shift/su_mean 0.013
_refine_ls_structure_factor_coef Fsqd
_refine_ls_weighting_details 'calc w=1/[\s^2^(Fo^2^)+(0.0640P)^2^+17.4103P] where P=(Fo^2^+2Fc^2^)/3'
_refine_ls_weighting_scheme calc
_refine_ls_wR_factor_gt 0.1528
_refine_ls_wR_factor_ref 0.1664
_reflns_number_gt 4082
_reflns_number_total 5358
_reflns_threshold_expression >2sigma(I)
_cod_data_source_file c6cc03256g2.cif
_cod_data_source_block 1424580
_cod_original_cell_volume 6080.9(5)
_cod_original_sg_symbol_H-M P4(3)2(1)2
_cod_database_code 7119475

loop_
_symmetry_equiv_pos_as_xyz
'x, y, z'
'-x, -y, z+1/2'
'-y+1/2, x+1/2, z+3/4'
'y+1/2, -x+1/2, z+1/4'
'-x+1/2, y+1/2, -z+3/4'
'x+1/2, -y+1/2, -z+1/4'
'y, x, -z'
'-y, -x, -z+1/2'

loop_
_atom_site_label
_atom_site_type_symbol
_atom_site_fract_x
_atom_site_fract_y
_atom_site_fract_z
_atom_site_U_iso_or_equiv
_atom_site_adp_type
_atom_site_occupancy
_atom_site_symmetry_multiplicity
_atom_site_calc_flag
_atom_site_refinement_flags
_atom_site_disorder_assembly
_atom_site_disorder_group
Cd1 Cd 0.42624(4) 0.32858(4) 0.05538(2) 0.0530(2) Uani 1 1 d . . .
N1 N 0.3103(6) 0.2216(5) 0.0533(3) 0.0638(17) Uani 1 1 d U . .
N2 N 0.5313(5) 0.4458(6) 0.0603(3) 0.0659(19) Uani 1 1 d U . .
O1 O 0.4794(6) 0.2427(6) 0.1155(3) 0.0925(19) Uani 1 1 d U . .
O2 O 0.3718(5) 0.3353(5) 0.1405(3) 0.0858(19) Uani 1 1 d U . .
O3 O 0.3198(5) 0.4392(4) 0.0283(2) 0.0659(15) Uani 1 1 d U . .
O4 O 0.5335(5) 0.2333(5) 0.0120(3) 0.0798(18) Uani 1 1 d U . .
C1 C 0.2222(8) 0.2445(8) 0.0596(4) 0.083(3) Uani 1 1 d U . .
H1 H 0.2059 0.3064 0.0618 0.100 Uiso 1 1 calc R . .
C2 C 0.1532(8) 0.1757(9) 0.0632(4) 0.092(3) Uani 1 1 d U . .
H2 H 0.0923 0.1930 0.0687 0.110 Uiso 1 1 calc R . .
C3 C 0.1736(9) 0.0890(8) 0.0588(4) 0.090(3) Uani 1 1 d U . .
C4 C 0.2628(9) 0.0659(9) 0.0515(5) 0.100(3) Uani 1 1 d U . .
H4 H 0.2800 0.0044 0.0482 0.119 Uiso 1 1 calc R . .
C5 C 0.3268(9) 0.1342(7) 0.0491(4) 0.084(2) Uani 1 1 d U . .
H5 H 0.3877 0.1167 0.0440 0.101 Uiso 1 1 calc R . .
C6 C 0.0782(19) 0.0345(14) 0.0631(8) 0.079(3) Uani 0.50 1 d PDU . 1
H6 H 0.0275 0.0616 0.0774 0.095 Uiso 0.50 1 calc PR . 1
C7 C 0.0729(19) -0.0458(14) 0.0467(8) 0.080(3) Uani 0.50 1 d PDU . 1
H7 H 0.1207 -0.0700 0.0290 0.095 Uiso 0.50 1 calc PR . 1
C7' C 0.0459(14) -0.009(2) 0.0643(8) 0.080(3) Uani 0.50 1 d PDU . 2
H7' H 0.0188 0.0450 0.0751 0.095 Uiso 0.50 1 calc PR . 2
C6' C 0.1303(14) -0.0155(17) 0.0552(8) 0.079(3) Uani 0.50 1 d PDU . 2
H6' H 0.1622 -0.0692 0.0478 0.095 Uiso 0.50 1 calc PR . 2
C8 C 0.9101(10) 0.9093(9) 0.0797(5) 0.108(3) Uani 1 1 d U . .
H8 H 0.8988 0.9650 0.0946 0.130 Uiso 1 1 calc R . .
C9 C 0.8437(10) 0.8398(10) 0.0828(5) 0.115(3) Uani 1 1 d U . .
H9 H 0.7921 0.8483 0.1015 0.138 Uiso 1 1 calc R . .
C10 C 0.8534(9) 0.7625(8) 0.0597(5) 0.100(3) Uani 1 1 d DU . .
C11 C 0.9341(11) 0.7507(9) 0.0332(5) 0.118(3) Uani 1 1 d U . .
H11 H 0.9417 0.6977 0.0155 0.142 Uiso 1 1 calc R . .
C12 C 1.0028(10) 0.8186(10) 0.0334(5) 0.116(3) Uani 1 1 d U . .
H12 H 1.0579 0.8081 0.0178 0.139 Uiso 1 1 calc R . .
C13 C 0.9900(9) 0.8997(8) 0.0561(5) 0.102(3) Uani 1 1 d U . .
C14 C 0.7934(9) 0.6816(10) 0.0589(5) 0.124(3) Uani 1 1 d DU . .
H14 H 0.8208 0.6285 0.0470 0.149 Uiso 1 1 calc R . .
C15 C 0.7156(10) 0.6721(10) 0.0708(5) 0.127(3) Uani 1 1 d DU . .
H15 H 0.6873 0.7230 0.0843 0.152 Uiso 1 1 calc R . .
C16 C 0.6593(10) 0.5872(10) 0.0664(4) 0.110(3) Uani 1 1 d DU . .
C17 C 0.5675(10) 0.6047(9) 0.0637(5) 0.111(3) Uani 1 1 d U . .
H17 H 0.5453 0.6650 0.0648 0.133 Uiso 1 1 calc R . .
C18 C 0.5099(9) 0.5337(8) 0.0595(4) 0.091(3) Uani 1 1 d U . .
H18 H 0.4477 0.5480 0.0556 0.109 Uiso 1 1 calc R . .
C19 C 0.6225(8) 0.4244(9) 0.0635(4) 0.087(3) Uani 1 1 d U . .
H19 H 0.6420 0.3632 0.0645 0.104 Uiso 1 1 calc R . .
C20 C 0.6865(10) 0.4972(11) 0.0651(4) 0.108(3) Uani 1 1 d U . .
H20 H 0.7493 0.4836 0.0653 0.129 Uiso 1 1 calc R . .
C21 C 0.4998(8) 0.2562(7) -0.0250(3) 0.064(2) Uani 1 1 d U . .
C22 C 0.5240(7) 0.2033(7) -0.0682(4) 0.072(3) Uani 1 1 d U . .
C23 C 0.5937(7) 0.1391(7) -0.0686(4) 0.073(2) Uani 1 1 d U . .
H23 H 0.6298 0.1300 -0.0424 0.088 Uiso 1 1 calc R . .
C24 C 0.6104(8) 0.0871(8) -0.1087(4) 0.083(3) Uani 1 1 d U . .
H24 H 0.6596 0.0459 -0.1094 0.099 Uiso 1 1 calc R . .
C25 C 0.5541(9) 0.0965(8) -0.1475(4) 0.086(3) Uani 1 1 d U . .
C26 C 0.4866(9) 0.1597(9) -0.1458(4) 0.093(3) Uani 1 1 d U . .
H26 H 0.4488 0.1672 -0.1714 0.112 Uiso 1 1 calc R . .
C27 C 0.4710(9) 0.2141(8) -0.1076(4) 0.087(3) Uani 1 1 d U . .
H27 H 0.4245 0.2584 -0.1082 0.105 Uiso 1 1 calc R . .
C28 C 0.4361(10) -0.0366(8) 0.3118(4) 0.094(3) Uani 1 1 d U . .
H28 H 0.4772 -0.0483 0.2878 0.113 Uiso 1 1 calc R . .
C29 C 0.3798(9) 0.0282(8) 0.3048(5) 0.092(3) Uani 1 1 d U . .
H29 H 0.3337 0.0407 0.3262 0.111 Uiso 1 1 calc R . .
C30 C 0.3874(8) 0.0858(9) 0.2613(4) 0.084(3) Uani 1 1 d U . .
C31 C 0.3325(9) 0.1626(8) 0.2562(4) 0.085(3) Uani 1 1 d U . .
H31 H 0.2883 0.1748 0.2786 0.102 Uiso 1 1 calc R . .
C32 C 0.3398(8) 0.2242(8) 0.2183(4) 0.082(2) Uani 1 1 d U . .
H32 H 0.3019 0.2758 0.2159 0.098 Uiso 1 1 calc R . .
C33 C 0.4052(8) 0.2048(8) 0.1854(4) 0.082(3) Uani 1 1 d U . .
C34 C 0.4594(8) 0.1279(8) 0.1887(4) 0.085(3) Uani 1 1 d U . .
H34 H 0.5028 0.1153 0.1659 0.102 Uiso 1 1 calc R . .
C35 C 0.4500(8) 0.0699(9) 0.2249(4) 0.088(3) Uani 1 1 d U . .
H35 H 0.4866 0.0171 0.2259 0.106 Uiso 1 1 calc R . .
C36 C 0.4198(9) 0.2695(8) 0.1443(4) 0.077(2) Uani 1 1 d U . .

loop_
_atom_site_aniso_label
_atom_site_aniso_U_11
_atom_site_aniso_U_22
_atom_site_aniso_U_33
_atom_site_aniso_U_23
_atom_site_aniso_U_13
_atom_site_aniso_U_12
Cd1 0.0509(4) 0.0512(4) 0.0568(3) -0.0101(3) 0.0100(3) -0.0214(3)
N1 0.064(4) 0.056(4) 0.071(4) -0.008(4) 0.011(4) -0.019(3)
N2 0.059(4) 0.073(4) 0.066(4) -0.013(4) 0.001(4) -0.047(3)
O1 0.081(4) 0.104(4) 0.093(4) 0.011(4) 0.000(4) -0.009(4)
O2 0.095(4) 0.071(4) 0.091(4) -0.002(4) -0.017(4) -0.010(4)
O3 0.061(4) 0.062(4) 0.074(4) -0.017(3) 0.019(3) -0.011(3)
O4 0.076(4) 0.086(4) 0.078(4) -0.019(4) 0.011(3) 0.003(3)
C1 0.074(5) 0.078(5) 0.097(5) 0.005(5) 0.010(5) -0.026(4)
C2 0.078(5) 0.097(5) 0.100(6) 0.003(5) 0.007(5) -0.043(5)
C3 0.093(5) 0.090(5) 0.085(5) 0.013(5) -0.001(5) -0.059(5)
C4 0.114(6) 0.080(5) 0.105(6) -0.004(5) 0.010(6) -0.039(5)
C5 0.087(5) 0.069(5) 0.098(5) -0.011(5) 0.013(5) -0.030(4)
C6 0.079(6) 0.075(6) 0.083(5) 0.000(5) 0.009(5) -0.037(5)
C7 0.079(6) 0.078(6) 0.082(6) 0.008(6) 0.001(6) -0.041(5)
C7' 0.079(6) 0.078(6) 0.082(6) 0.008(6) 0.001(6) -0.041(5)
C6' 0.079(6) 0.075(6) 0.083(5) 0.000(5) 0.009(5) -0.037(5)
C8 0.100(7) 0.087(6) 0.138(7) 0.004(6) -0.018(6) -0.058(5)
C9 0.101(6) 0.103(6) 0.141(7) 0.008(6) -0.012(6) -0.066(6)
C10 0.099(6) 0.081(5) 0.121(6) 0.013(5) -0.019(5) -0.053(5)
C11 0.111(7) 0.092(6) 0.151(7) 0.001(6) -0.012(6) -0.062(6)
C12 0.098(6) 0.100(7) 0.149(7) 0.011(6) -0.009(6) -0.047(6)
C13 0.093(6) 0.081(6) 0.131(7) 0.019(6) -0.035(6) -0.067(5)
C14 0.106(6) 0.124(6) 0.142(6) 0.006(6) -0.007(6) -0.070(5)
C15 0.118(6) 0.124(6) 0.138(6) 0.004(6) -0.009(6) -0.070(6)
C16 0.112(6) 0.107(6) 0.112(6) 0.005(6) -0.013(6) -0.064(5)
C17 0.114(6) 0.101(6) 0.117(6) 0.001(6) -0.020(6) -0.061(6)
C18 0.098(6) 0.085(6) 0.089(6) -0.007(5) -0.013(5) -0.063(5)
C19 0.074(5) 0.108(6) 0.078(5) -0.009(5) 0.005(5) -0.038(5)
C20 0.086(6) 0.138(7) 0.099(6) -0.006(6) -0.003(5) -0.057(6)
C21 0.067(5) 0.057(5) 0.070(5) -0.014(4) 0.028(4) -0.008(4)
C22 0.069(5) 0.072(5) 0.077(5) -0.003(4) 0.025(4) 0.003(5)
C23 0.071(5) 0.071(5) 0.077(5) -0.012(4) 0.015(4) 0.003(4)
C24 0.085(6) 0.069(6) 0.094(6) -0.006(5) 0.018(5) 0.022(5)
C25 0.100(7) 0.075(6) 0.083(6) -0.009(5) 0.024(6) 0.014(5)
C26 0.116(7) 0.081(6) 0.083(6) -0.008(5) 0.019(5) 0.016(6)
C27 0.106(6) 0.072(5) 0.084(5) -0.011(5) 0.018(5) 0.018(5)
C28 0.118(7) 0.083(6) 0.081(6) 0.013(6) -0.013(6) 0.013(6)
C29 0.088(6) 0.092(7) 0.096(6) 0.023(6) -0.024(6) 0.028(6)
C30 0.093(6) 0.085(6) 0.076(5) 0.019(5) 0.000(5) 0.011(5)
C31 0.084(6) 0.092(6) 0.079(5) 0.007(5) -0.002(5) 0.014(5)
C32 0.082(5) 0.076(5) 0.087(5) -0.002(5) -0.011(5) 0.011(5)
C33 0.093(6) 0.079(5) 0.074(5) 0.006(5) 0.003(5) 0.005(5)
C34 0.083(5) 0.091(5) 0.081(5) 0.009(5) 0.003(5) 0.005(5)
C35 0.091(6) 0.084(5) 0.090(5) 0.015(5) 0.000(5) 0.020(5)
C36 0.073(5) 0.075(5) 0.083(5) -0.007(5) -0.022(5) 0.000(5)

loop_
_atom_type_symbol
_atom_type_description
_atom_type_scat_dispersion_real
_atom_type_scat_dispersion_imag
_atom_type_scat_source
C C 0.0033 0.0016 'International Tables Vol C Tables 4.2.6.8 and 6.1.1.4'
H H 0.0000 0.0000 'International Tables Vol C Tables 4.2.6.8 and 6.1.1.4'
N N 0.0061 0.0033 'International Tables Vol C Tables 4.2.6.8 and 6.1.1.4'
O O 0.0106 0.0060 'International Tables Vol C Tables 4.2.6.8 and 6.1.1.4'
Cd Cd -0.8075 1.2024 'International Tables Vol C Tables 4.2.6.8 and 6.1.1.4'

loop_
_geom_angle_atom_site_label_1
_geom_angle_atom_site_label_2
_geom_angle_atom_site_label_3
_geom_angle
_geom_angle_site_symmetry_1
_geom_angle_site_symmetry_3
O1 Cd1 N2 97.6(3) . .
O1 Cd1 N1 84.2(3) . .
N2 Cd1 N1 174.2(3) . .
O1 Cd1 O3 148.0(3) . .
N2 Cd1 O3 87.2(3) . .
N1 Cd1 O3 88.4(3) . .
O1 Cd1 O4 82.5(3) . .
N2 Cd1 O4 91.7(3) . .
N1 Cd1 O4 94.1(3) . .
O3 Cd1 O4 129.1(2) . .
O1 Cd1 O3 135.1(3) . 7
N2 Cd1 O3 92.9(2) . 7
N1 Cd1 O3 89.7(2) . 7
O3 Cd1 O3 75.7(2) . 7
O4 Cd1 O3 53.5(2) . 7
O1 Cd1 O2 52.7(3) . .
N2 Cd1 O2 96.6(3) . .
N1 Cd1 O2 80.1(3) . .
O3 Cd1 O2 95.4(2) . .
O4 Cd1 O2 135.1(3) . .
O3 Cd1 O2 166.7(2) 7 .
O1 Cd1 C36 27.5(3) . .
N2 Cd1 C36 101.4(3) . .
N1 Cd1 C36 77.7(3) . .
O3 Cd1 C36 120.5(3) . .
O4 Cd1 C36 109.6(3) . .
O3 Cd1 C36 158.6(3) 7 .
O2 Cd1 C36 25.6(3) . .
C5 N1 C1 115.7(9) . .
C5 N1 Cd1 122.0(8) . .
C1 N1 Cd1 122.2(7) . .
C18 N2 C19 116.9(8) . .
C18 N2 Cd1 124.3(7) . .
C19 N2 Cd1 118.8(8) . .
C36 O1 Cd1 96.1(7) . .
C36 O2 Cd1 83.1(8) . .
C21 O3 Cd1 164.6(6) 7 .
C21 O3 Cd1 90.9(5) 7 7
Cd1 O3 Cd1 104.2(2) . 7
C21 O4 Cd1 92.6(6) . .
N1 C1 C2 120.8(11) . .
N1 C1 H1 119.6 . .
C2 C1 H1 119.6 . .
C3 C2 C1 120.9(12) . .
C3 C2 H2 119.6 . .
C1 C2 H2 119.6 . .
C2 C3 C4 118.3(10) . .
C2 C3 C6 105.9(14) . .
C4 C3 C6 135.9(14) . .
C2 C3 C6' 144.3(14) . .
C4 C3 C6' 97.3(13) . .
C6 C3 C6' 38.6(10) . .
C3 C4 C5 118.7(13) . .
C3 C4 H4 120.7 . .
C5 C4 H4 120.6 . .
N1 C5 C4 125.6(13) . .
N1 C5 H5 117.2 . .
C4 C5 H5 117.2 . .
C7 C6 C3 119(2) . .
C7 C6 H6 120.7 . .
C3 C6 H6 120.7 . .
C6 C7 C13 119(3) . 1_445
C6 C7 H7 120.7 . .
C13 C7 H7 120.7 1_445 .
C6' C7' C13 114(3) . 1_445
C6' C7' H7' 122.9 . .
C13 C7' H7' 122.9 1_445 .
C7' C6' C3 107(2) . .
C7' C6' H6' 126.5 . .
C3 C6' H6' 126.5 . .
C13 C8 C9 123.3(15) . .
C13 C8 H8 118.4 . .
C9 C8 H8 118.4 . .
C10 C9 C8 120.5(15) . .
C10 C9 H9 119.7 . .
C8 C9 H9 119.7 . .
C9 C10 C11 118.1(10) . .
C9 C10 C14 129.0(14) . .
C11 C10 C14 112.8(13) . .
C12 C11 C10 120.2(14) . .
C12 C11 H11 119.9 . .
C10 C11 H11 119.9 . .
C13 C12 C11 120.8(15) . .
C13 C12 H12 119.6 . .
C11 C12 H12 119.6 . .
C8 C13 C12 116.8(10) . .
C8 C13 C7 137.9(16) . 1_665
C12 C13 C7 105.3(16) . 1_665
C8 C13 C7' 106.1(14) . 1_665
C12 C13 C7' 137.0(15) . 1_665
C7 C13 C7' 31.8(11) 1_665 1_665
C15 C14 C10 130.8(16) . .
C15 C14 H14 114.6 . .
C10 C14 H14 114.6 . .
C14 C15 C16 126.4(16) . .
C14 C15 H15 116.8 . .
C16 C15 H15 116.8 . .
C17 C16 C20 117.5(11) . .
C17 C16 C15 113.0(14) . .
C20 C16 C15 129.5(15) . .
C18 C17 C16 118.4(14) . .
C18 C17 H17 120.8 . .
C16 C17 H17 120.8 . .
N2 C18 C17 127.0(13) . .
N2 C18 H18 116.5 . .
C17 C18 H18 116.5 . .
N2 C19 C20 118.2(13) . .
N2 C19 H19 120.9 . .
C20 C19 H19 120.9 . .
C16 C20 C19 121.9(14) . .
C16 C20 H20 119.1 . .
C19 C20 H20 119.0 . .
O4 C21 O3 122.3(8) . 7
O4 C21 C22 119.9(10) . .
O3 C21 C22 117.6(10) 7 .
C23 C22 C27 118.6(10) . .
C23 C22 C21 121.3(11) . .
C27 C22 C21 119.9(10) . .
C22 C23 C24 119.6(11) . .
C22 C23 H23 120.2 . .
C24 C23 H23 120.2 . .
C25 C24 C23 121.0(10) . .
C25 C24 H24 119.5 . .
C23 C24 H24 119.5 . .
C26 C25 C24 117.5(11) . .
C26 C25 C28 120.2(13) . 2_654
C24 C25 C28 122.3(11) . 2_654
C25 C26 C27 122.7(13) . .
C25 C26 H26 118.6 . .
C27 C26 H26 118.6 . .
C26 C27 C22 120.5(12) . .
C26 C27 H27 119.8 . .
C22 C27 H27 119.8 . .
C29 C28 C25 129.1(14) . 2_655
C29 C28 H28 115.5 . .
C25 C28 H28 115.4 2_655 .
C28 C29 C30 119.8(14) . .
C28 C29 H29 120.1 . .
C30 C29 H29 120.1 . .
C31 C30 C35 115.0(11) . .
C31 C30 C29 119.6(11) . .
C35 C30 C29 125.4(11) . .
C30 C31 C32 123.4(12) . .
C30 C31 H31 118.3 . .
C32 C31 H31 118.3 . .
C33 C32 C31 117.4(11) . .
C33 C32 H32 121.3 . .
C31 C32 H32 121.3 . .
C34 C33 C32 121.0(12) . .
C34 C33 C36 118.3(11) . .
C32 C33 C36 120.7(11) . .
C35 C34 C33 120.2(12) . .
C35 C34 H34 119.9 . .
C33 C34 H34 119.9 . .
C34 C35 C30 123.0(12) . .
C34 C35 H35 118.5 . .
C30 C35 H35 118.5 . .
O2 C36 O1 125.9(12) . .
O2 C36 C33 119.0(12) . .
O1 C36 C33 114.9(10) . .
O2 C36 Cd1 71.2(7) . .
O1 C36 Cd1 56.4(6) . .
C33 C36 Cd1 159.4(8) . .

loop_
_geom_bond_atom_site_label_1
_geom_bond_atom_site_label_2
_geom_bond_distance
_geom_bond_site_symmetry_2
Cd1 O1 2.276(8) .
Cd1 N2 2.283(6) .
Cd1 N1 2.285(7) .
Cd1 O3 2.358(7) .
Cd1 O4 2.429(7) .
Cd1 O3 2.437(6) 7
Cd1 O2 2.593(8) .
Cd1 C36 2.719(12) .
N1 C5 1.294(13) .
N1 C1 1.330(13) .
N2 C18 1.311(14) .
N2 C19 1.360(14) .
O1 C36 1.262(13) .
O2 C36 1.184(12) .
O3 C21 1.275(12) 7
O3 Cd1 2.437(6) 7
O4 C21 1.225(12) .
C1 C2 1.414(14) .
C1 H1 0.9300 .
C2 C3 1.297(16) .
C2 H2 0.9300 .
C3 C4 1.350(17) .
C3 C6 1.60(3) .
C3 C6' 1.64(2) .
C4 C5 1.357(14) .
C4 H4 0.9300 .
C5 H5 0.9300 .
C6 C7 1.259(17) .
C6 H6 0.9300 .
C7 C13 1.46(2) 1_445
C7 H7 0.9300 .
C7' C6' 1.253(17) .
C7' C13 1.57(3) 1_445
C7' H7' 0.9300 .
C6' H6' 0.9300 .
C8 C13 1.35(2) .
C8 C9 1.394(15) .
C8 H8 0.9300 .
C9 C10 1.313(19) .
C9 H9 0.9300 .
C10 C11 1.408(19) .
C10 C14 1.459(12) .
C11 C12 1.398(15) .
C11 H11 0.9300 .
C12 C13 1.359(19) .
C12 H12 0.9300 .
C13 C7 1.46(3) 1_665
C13 C7' 1.57(3) 1_665
C14 C15 1.187(13) .
C14 H14 0.9300 .
C15 C16 1.481(13) .
C15 H15 0.9300 .
C16 C17 1.355(19) .
C16 C20 1.36(2) .
C17 C18 1.329(14) .
C17 H17 0.9300 .
C18 H18 0.9300 .
C19 C20 1.405(15) .
C19 H19 0.9300 .
C20 H20 0.9300 .
C21 O3 1.275(12) 7
C21 C22 1.511(13) .
C22 C23 1.373(14) .
C22 C27 1.383(15) .
C23 C24 1.406(14) .
C23 H23 0.9300 .
C24 C25 1.396(16) .
C24 H24 0.9300 .
C25 C26 1.340(16) .
C25 C28 1.473(16) 2_654
C26 C27 1.377(15) .
C26 H26 0.9300 .
C27 H27 0.9300 .
C28 C29 1.259(15) .
C28 C25 1.473(16) 2_655
C28 H28 0.9300 .
C29 C30 1.514(16) .
C29 H29 0.9300 .
C30 C31 1.375(15) .
C30 C35 1.411(16) .
C31 C32 1.418(15) .
C31 H31 0.9300 .
C32 C33 1.374(15) .
C32 H32 0.9300 .
C33 C34 1.365(16) .
C33 C36 1.532(16) .
C34 C35 1.354(15) .
C34 H34 0.9300 .
C35 H35 0.9300 .

loop_
_geom_torsion_atom_site_label_1
_geom_torsion_atom_site_label_2
_geom_torsion_atom_site_label_3
_geom_torsion_atom_site_label_4
_geom_torsion
_geom_torsion_site_symmetry_1
_geom_torsion_site_symmetry_2
_geom_torsion_site_symmetry_3
_geom_torsion_site_symmetry_4
O1 Cd1 N1 C5 -56.0(9) . . . .
N2 Cd1 N1 C5 -164(3) . . . .
O3 Cd1 N1 C5 155.2(9) . . . .
O4 Cd1 N1 C5 26.0(9) . . . .
O3 Cd1 N1 C5 79.4(9) 7 . . .
O2 Cd1 N1 C5 -109.1(9) . . . .
C36 Cd1 N1 C5 -83.1(9) . . . .
O1 Cd1 N1 C1 118.9(9) . . . .
N2 Cd1 N1 C1 11(3) . . . .
O3 Cd1 N1 C1 -29.9(9) . . . .
O4 Cd1 N1 C1 -159.0(9) . . . .
O3 Cd1 N1 C1 -105.6(9) 7 . . .
O2 Cd1 N1 C1 65.8(9) . . . .
C36 Cd1 N1 C1 91.8(9) . . . .
O1 Cd1 N2 C18 -132.2(9) . . . .
N1 Cd1 N2 C18 -24(3) . . . .
O3 Cd1 N2 C18 16.0(9) . . . .
O4 Cd1 N2 C18 145.1(9) . . . .
O3 Cd1 N2 C18 91.6(9) 7 . . .
O2 Cd1 N2 C18 -79.1(9) . . . .
C36 Cd1 N2 C18 -104.6(9) . . . .
O1 Cd1 N2 C19 49.1(8) . . . .
N1 Cd1 N2 C19 157(3) . . . .
O3 Cd1 N2 C19 -162.7(8) . . . .
O4 Cd1 N2 C19 -33.6(8) . . . .
O3 Cd1 N2 C19 -87.1(8) 7 . . .
O2 Cd1 N2 C19 102.2(8) . . . .
C36 Cd1 N2 C19 76.7(8) . . . .
N2 Cd1 O1 C36 100.0(7) . . . .
N1 Cd1 O1 C36 -74.4(7) . . . .
O3 Cd1 O1 C36 3.1(9) . . . .
O4 Cd1 O1 C36 -169.3(7) . . . .
O3 Cd1 O1 C36 -158.1(6) 7 . . .
O2 Cd1 O1 C36 7.5(6) . . . .
O1 Cd1 O2 C36 -8.0(7) . . . .
N2 Cd1 O2 C36 -102.6(7) . . . .
N1 Cd1 O2 C36 82.2(7) . . . .
O3 Cd1 O2 C36 169.6(7) . . . .
O4 Cd1 O2 C36 -3.6(8) . . . .
O3 Cd1 O2 C36 122.4(11) 7 . . .
O1 Cd1 O3 C21 5(3) . . . 7
N2 Cd1 O3 C21 -95(2) . . . 7
N1 Cd1 O3 C21 81(2) . . . 7
O4 Cd1 O3 C21 175(2) . . . 7
O3 Cd1 O3 C21 172(2) 7 . . 7
O2 Cd1 O3 C21 2(2) . . . 7
C36 Cd1 O3 C21 7(2) . . . 7
O1 Cd1 O3 Cd1 -164.3(4) . . . 7
N2 Cd1 O3 Cd1 95.8(3) . . . 7
N1 Cd1 O3 Cd1 -88.0(3) . . . 7
O4 Cd1 O3 Cd1 5.9(4) . . . 7
O3 Cd1 O3 Cd1 2.1(3) 7 . . 7
O2 Cd1 O3 Cd1 -167.9(2) . . . 7
C36 Cd1 O3 Cd1 -162.7(3) . . . 7
O1 Cd1 O4 C21 165.8(7) . . . .
N2 Cd1 O4 C21 -96.8(7) . . . .
N1 Cd1 O4 C21 82.1(7) . . . .
O3 Cd1 O4 C21 -9.0(8) . . . .
O3 Cd1 O4 C21 -4.5(6) 7 . . .
O2 Cd1 O4 C21 162.2(6) . . . .
C36 Cd1 O4 C21 160.5(6) . . . .
C5 N1 C1 C2 2.2(17) . . . .
Cd1 N1 C1 C2 -173.0(9) . . . .
N1 C1 C2 C3 -2.2(19) . . . .
C1 C2 C3 C4 0.9(19) . . . .
C1 C2 C3 C6 -178.0(13) . . . .
C1 C2 C3 C6' -173(2) . . . .
C2 C3 C4 C5 0(2) . . . .
C6 C3 C4 C5 178.6(16) . . . .
C6' C3 C4 C5 176.7(14) . . . .
C1 N1 C5 C4 -1.2(18) . . . .
Cd1 N1 C5 C4 174.0(10) . . . .
C3 C4 C5 N1 0(2) . . . .
C2 C3 C6 C7 159(2) . . . .
C4 C3 C6 C7 -20(3) . . . .
C6' C3 C6 C7 -16.7(19) . . . .
C3 C6 C7 C13 171.8(16) . . . 1_445
C13 C7' C6' C3 172.2(15) 1_445 . . .
C2 C3 C6' C7' -9(3) . . . .
C4 C3 C6' C7' 176(2) . . . .
C6 C3 C6' C7' -2(2) . . . .
C13 C8 C9 C10 -5(2) . . . .
C8 C9 C10 C11 2(2) . . . .
C8 C9 C10 C14 178.7(14) . . . .
C9 C10 C11 C12 2(2) . . . .
C14 C10 C11 C12 -174.5(13) . . . .
C10 C11 C12 C13 -5(2) . . . .
C9 C8 C13 C12 2(2) . . . .
C9 C8 C13 C7 -178.0(19) . . . 1_665
C9 C8 C13 C7' -176.4(15) . . . 1_665
C11 C12 C13 C8 3(2) . . . .
C11 C12 C13 C7 -177.1(15) . . . 1_665
C11 C12 C13 C7' -179.2(18) . . . 1_665
C9 C10 C14 C15 17(3) . . . .
C11 C10 C14 C15 -166.8(18) . . . .
C10 C14 C15 C16 176.8(14) . . . .
C14 C15 C16 C17 -153.1(18) . . . .
C14 C15 C16 C20 27(3) . . . .
C20 C16 C17 C18 -1(2) . . . .
C15 C16 C17 C18 179.8(13) . . . .
C19 N2 C18 C17 -3.6(19) . . . .
Cd1 N2 C18 C17 177.7(11) . . . .
C16 C17 C18 N2 4(2) . . . .
C18 N2 C19 C20 -0.7(15) . . . .
Cd1 N2 C19 C20 178.1(8) . . . .
C17 C16 C20 C19 -3(2) . . . .
C15 C16 C20 C19 176.1(13) . . . .
N2 C19 C20 C16 4.0(19) . . . .
Cd1 O4 C21 O3 8.1(10) . . . 7
Cd1 O4 C21 C22 -166.9(8) . . . .
O4 C21 C22 C23 -10.2(16) . . . .
O3 C21 C22 C23 174.5(9) 7 . . .
O4 C21 C22 C27 164.9(10) . . . .
O3 C21 C22 C27 -10.4(15) 7 . . .
C27 C22 C23 C24 0.8(16) . . . .
C21 C22 C23 C24 176.0(10) . . . .
C22 C23 C24 C25 -3.2(17) . . . .
C23 C24 C25 C26 3.0(18) . . . .
C23 C24 C25 C28 -173.7(11) . . . 2_654
C24 C25 C26 C27 -0.4(19) . . . .
C28 C25 C26 C27 176.3(12) 2_654 . . .
C25 C26 C27 C22 -1.9(19) . . . .
C23 C22 C27 C26 1.7(17) . . . .
C21 C22 C27 C26 -173.6(10) . . . .
C25 C28 C29 C30 175.2(12) 2_655 . . .
C28 C29 C30 C31 -172.9(13) . . . .
C28 C29 C30 C35 4(2) . . . .
C35 C30 C31 C32 -2.5(19) . . . .
C29 C30 C31 C32 175.1(11) . . . .
C30 C31 C32 C33 0.4(18) . . . .
C31 C32 C33 C34 1.4(18) . . . .
C31 C32 C33 C36 -178.0(10) . . . .
C32 C33 C34 C35 -0.8(19) . . . .
C36 C33 C34 C35 178.6(11) . . . .
C33 C34 C35 C30 -2(2) . . . .
C31 C30 C35 C34 3.2(19) . . . .
C29 C30 C35 C34 -174.2(12) . . . .
Cd1 O2 C36 O1 14.3(12) . . . .
Cd1 O2 C36 C33 -160.3(10) . . . .
Cd1 O1 C36 O2 -16.3(13) . . . .
Cd1 O1 C36 C33 158.5(8) . . . .
C34 C33 C36 O2 178.3(11) . . . .
C32 C33 C36 O2 -2.4(17) . . . .
C34 C33 C36 O1 3.0(16) . . . .
C32 C33 C36 O1 -177.6(11) . . . .
C34 C33 C36 Cd1 63(3) . . . .
C32 C33 C36 Cd1 -118(2) . . . .
O1 Cd1 C36 O2 166.1(12) . . . .
N2 Cd1 C36 O2 81.5(7) . . . .
N1 Cd1 C36 O2 -92.7(7) . . . .
O3 Cd1 C36 O2 -12.0(8) . . . .
O4 Cd1 C36 O2 177.3(6) . . . .
O3 Cd1 C36 O2 -148.0(7) 7 . . .
N2 Cd1 C36 O1 -84.6(7) . . . .
N1 Cd1 C36 O1 101.2(7) . . . .
O3 Cd1 C36 O1 -178.1(6) . . . .
O4 Cd1 C36 O1 11.3(7) . . . .
O3 Cd1 C36 O1 45.9(12) 7 . . .
O2 Cd1 C36 O1 -166.1(12) . . . .
O1 Cd1 C36 C33 -71(2) . . . .
N2 Cd1 C36 C33 -155(2) . . . .
N1 Cd1 C36 C33 31(2) . . . .
O3 Cd1 C36 C33 111(2) . . . .
O4 Cd1 C36 C33 -59(3) . . . .
O3 Cd1 C36 C33 -25(3) 7 . . .
O2 Cd1 C36 C33 123(3) . . . .
